data_9017889
loop_
_publ_author_name
'Datchi, F.'
'Weck, G.'

_publ_section_title
;
 X-ray crystallography of simple molecular solids up to megabar pressures:
 application to solid oxygen and carbon dioxide
;
_journal_name_full 'Zeitschrift fur Kristallographie'
_journal_page_first 135
_journal_page_last 157
_journal_volume 229
_journal_year 2014
_chemical_compound_source Synthetic
_chemical_formula_sum 'O2'
_chemical_name_mineral Oxygen
_space_group_IT_number 12
_space_group_name_Hall '-C 2y'
_space_group_name_H-M_alt 'C 1 2/m 1'
_symmetry_space_group_name_H-M 'C 1 2/m 1'
_cell_angle_alpha 90
_cell_angle_beta 116.3
_cell_angle_gamma 90
_cell_length_a 7.97
_cell_length_b 5.633
_cell_length_c 3.711
_cell_formula_units_Z 8
_cell_volume 149.359
_database_code_amcsd 0020612
_exptl_crystal_density_diffrn 2.846
_cod_data_source_file inputs/fixed/split/13313.cif
_cod_data_source_block 13313
_cod_depositor_comments
;

2024-05-29
Z value and formula fixed to values more according to usual
chemical conventions.                 miguel
;
_cod_original_formula_sum O
_cod_database_code 9017889

loop_
_space_group_symop_operation_xyz
x,y,z
1/2+x,1/2+y,z
x,-y,z
1/2+x,1/2-y,z
-x,y,-z
1/2-x,1/2+y,-z
-x,-y,-z
1/2-x,1/2-y,-z

loop_
_atom_site_label
_atom_site_fract_x
_atom_site_fract_y
_atom_site_fract_z
_atom_site_U_iso_or_equiv
O1 0.82600 0.00000 0.17400 0.01500
O2 0.24800 0.00000 0.18600 0.01400
O3 0.03600 0.26690 0.18100 0.01800

loop_
_cod_related_entry_id
_cod_related_entry_database
_cod_related_entry_code
1 AMCSD 0020612
